data_2238345
loop_
_publ_author_name
'Zhang, Tao'
'Bandero, Vilmar'
'McCabe, Tom'
'Frankish, Neil'
'Sheridan, Helen'

_publ_section_title
;
 2-(Diphenylmethylidene)-2,3-dihydro-1<i>H</i>-inden-1-one
;
_journal_issue 8
_journal_name_full 'Acta Crystallographica Section E'
_journal_page_first o1306
_journal_page_last o1307
_journal_paper_doi 10.1107/S1600536813018990
_journal_volume 69
_journal_year 2013
_chemical_formula_iupac 'C22 H16 O1'
_chemical_formula_moiety 'C22 H16 O1'
_chemical_formula_sum 'C22 H16 O'
_chemical_formula_weight 296.35
_chemical_name_systematic
;
2-(Diphenylmethylidene)-2,3-dihydro-1<i>H</i>-inden-1-one
;
_space_group_IT_number 14
_symmetry_cell_setting monoclinic
_symmetry_space_group_name_Hall '-P 2ybc'
_symmetry_space_group_name_H-M 'P 1 21/c 1'
_atom_sites_solution_hydrogens geom
_atom_sites_solution_primary direct
_atom_sites_solution_secondary difmap
_audit_creation_method SHELXL-97
_cell_angle_alpha 90.00
_cell_angle_beta 117.89(2)
_cell_angle_gamma 90.00
_cell_formula_units_Z 4
_cell_length_a 9.1634(18)
_cell_length_b 17.570(3)
_cell_length_c 10.717(4)
_cell_measurement_reflns_used 5979
_cell_measurement_temperature 150(2)
_cell_measurement_theta_max 31.1076
_cell_measurement_theta_min 2.44
_cell_volume 1525.0(7)
_computing_cell_refinement 'CrystalClear (Rigaku, 2006)'
_computing_data_collection 'CrystalClear (Rigaku, 2006)'
_computing_data_reduction 'CrystalClear (Rigaku, 2006)'
_computing_molecular_graphics
;
ORTEP-3 for Windows
(Farrugia, 2012) and Mercury (Macrae <i>et al.</i>, 2006)
;
_computing_publication_material 'SHELXL97 (Sheldrick, 2008) and Mercury (Macrae <i>et al.</i>, 2006)'
_computing_structure_refinement 'SHELXL97 (Sheldrick, 2008)'
_computing_structure_solution 'SHELXS97 (Sheldrick, 2008)'
_diffrn_ambient_temperature 150(2)
_diffrn_measured_fraction_theta_full 0.996
_diffrn_measured_fraction_theta_max 0.996
_diffrn_measurement_device_type 'Rigaku Saturn 724'
_diffrn_measurement_method '\w and \f scans'
_diffrn_radiation_monochromator graphite
_diffrn_radiation_source 'fine-focus sealed tube'
_diffrn_radiation_type MoK\a
_diffrn_radiation_wavelength 0.71073
_diffrn_reflns_av_R_equivalents 0.0576
_diffrn_reflns_av_sigmaI/netI 0.0445
_diffrn_reflns_limit_h_max 10
_diffrn_reflns_limit_h_min -10
_diffrn_reflns_limit_k_max 13
_diffrn_reflns_limit_k_min -20
_diffrn_reflns_limit_l_max 12
_diffrn_reflns_limit_l_min -11
_diffrn_reflns_number 11746
_diffrn_reflns_theta_full 24.99
_diffrn_reflns_theta_max 24.99
_diffrn_reflns_theta_min 2.44
_diffrn_standards_decay_% 0
_diffrn_standards_interval_count 120
_diffrn_standards_number 4590
_exptl_absorpt_coefficient_mu 0.078
_exptl_absorpt_correction_T_max 1.0000
_exptl_absorpt_correction_T_min 0.7629
_exptl_absorpt_correction_type multi-scan
_exptl_absorpt_process_details '(CrystalClear; Rigaku, 2006)'
_exptl_crystal_colour colourless
_exptl_crystal_density_diffrn 1.291
_exptl_crystal_density_method 'not measured'
_exptl_crystal_description prism
_exptl_crystal_F_000 624
_exptl_crystal_size_max 0.50
_exptl_crystal_size_mid 0.20
_exptl_crystal_size_min 0.20
_refine_diff_density_max 0.185
_refine_diff_density_min -0.235
_refine_ls_extinction_method none
_refine_ls_goodness_of_fit_ref 1.254
_refine_ls_hydrogen_treatment constr
_refine_ls_matrix_type full
_refine_ls_number_parameters 209
_refine_ls_number_reflns 2680
_refine_ls_number_restraints 0
_refine_ls_restrained_S_all 1.254
_refine_ls_R_factor_all 0.0734
_refine_ls_R_factor_gt 0.0701
_refine_ls_shift/su_max 0.000
_refine_ls_shift/su_mean 0.000
_refine_ls_structure_factor_coef Fsqd
_refine_ls_weighting_details 'w=1/[\s^2^(Fo^2^)+(0.0358P)^2^+1.5166P] where P=(Fo^2^+2Fc^2^)/3'
_refine_ls_weighting_scheme calc
_refine_ls_wR_factor_gt 0.1437
_refine_ls_wR_factor_ref 0.1452
_reflns_number_gt 2587
_reflns_number_total 2680
_reflns_threshold_expression I>2\s(I)
_cod_data_source_file gg2117.cif
_cod_data_source_block I
_cod_original_sg_symbol_H-M 'P 21/c'
_cod_original_formula_sum 'C22 H16 O1'
_cod_database_code 2238345
_cod_database_fobs_code 2238345

loop_
_symmetry_equiv_pos_as_xyz
'x, y, z'
'-x, y+1/2, -z+1/2'
'-x, -y, -z'
'x, -y-1/2, z-1/2'

loop_
_atom_site_type_symbol
_atom_site_label
_atom_site_fract_x
_atom_site_fract_y
_atom_site_fract_z
_atom_site_U_iso_or_equiv
_atom_site_adp_type
_atom_site_calc_flag
_atom_site_refinement_flags
_atom_site_occupancy
_atom_site_symmetry_multiplicity
O O1 0.3991(2) 0.62562(11) 0.58262(19) 0.0266(4) Uani d . 1 1
C C1 0.2609(3) 0.69082(14) 0.1518(3) 0.0216(6) Uani d . 1 1
H H1 0.1860 0.7305 0.1127 0.026 Uiso calc R 1 1
C C2 0.3856(3) 0.68115(15) 0.1133(3) 0.0241(6) Uani d . 1 1
H H2 0.3944 0.7148 0.0502 0.029 Uiso calc R 1 1
C C3 0.4960(3) 0.62161(15) 0.1689(3) 0.0256(6) Uani d . 1 1
H H3 0.5790 0.6151 0.1431 0.031 Uiso calc R 1 1
C C4 0.4829(3) 0.57117(16) 0.2640(3) 0.0253(6) Uani d . 1 1
H H4 0.5567 0.5309 0.3009 0.030 Uiso calc R 1 1
C C5 0.3595(3) 0.58118(15) 0.3035(3) 0.0230(6) Uani d . 1 1
H H5 0.3517 0.5475 0.3671 0.028 Uiso calc R 1 1
C C6 0.2469(3) 0.64149(14) 0.2488(3) 0.0200(5) Uani d . 1 1
C C7 0.1051(3) 0.65032(13) 0.2802(3) 0.0192(5) Uani d . 1 1
C C8 -0.0542(3) 0.67304(14) 0.1560(3) 0.0195(5) Uani d . 1 1
C C9 -0.1456(3) 0.73524(15) 0.1641(3) 0.0244(6) Uani d . 1 1
H H9 -0.1056 0.7638 0.2466 0.029 Uiso calc R 1 1
C C10 -0.2959(3) 0.75445(16) 0.0491(3) 0.0306(7) Uani d . 1 1
H H10 -0.3562 0.7956 0.0551 0.037 Uiso calc R 1 1
C C11 -0.3559(3) 0.71206(17) -0.0747(3) 0.0329(7) Uani d . 1 1
H H11 -0.4570 0.7245 -0.1510 0.040 Uiso calc R 1 1
C C12 -0.2652(3) 0.65121(17) -0.0848(3) 0.0304(7) Uani d . 1 1
H H12 -0.3054 0.6230 -0.1677 0.036 Uiso calc R 1 1
C C13 -0.1145(3) 0.63269(16) 0.0291(3) 0.0255(6) Uani d . 1 1
H H13 -0.0528 0.5928 0.0209 0.031 Uiso calc R 1 1
C C14 0.1063(3) 0.63406(14) 0.4049(3) 0.0195(5) Uani d . 1 1
C C15 -0.0506(3) 0.62441(15) 0.4193(3) 0.0227(6) Uani d . 1 1
H H15A -0.1067 0.6728 0.4076 0.027 Uiso calc R 1 1
H H15B -0.1256 0.5888 0.3498 0.027 Uiso calc R 1 1
C C16 0.0094(3) 0.59403(14) 0.5668(3) 0.0208(6) Uani d . 1 1
C C17 -0.0825(3) 0.56906(14) 0.6321(3) 0.0239(6) Uani d . 1 1
H H17 -0.1972 0.5682 0.5831 0.029 Uiso calc R 1 1
C C18 0.0010(3) 0.54542(15) 0.7717(3) 0.0268(6) Uani d . 1 1
H H18 -0.0591 0.5273 0.8153 0.032 Uiso calc R 1 1
C C19 0.1738(4) 0.54814(15) 0.8486(3) 0.0278(6) Uani d . 1 1
H H19 0.2266 0.5335 0.9429 0.033 Uiso calc R 1 1
C C20 0.2664(3) 0.57288(14) 0.7835(3) 0.0250(6) Uani d . 1 1
H H20 0.3810 0.5750 0.8332 0.030 Uiso calc R 1 1
C C21 0.1817(3) 0.59445(14) 0.6412(3) 0.0209(6) Uani d . 1 1
C C22 0.2509(3) 0.61871(14) 0.5466(3) 0.0206(6) Uani d . 1 1

loop_
_atom_site_aniso_label
_atom_site_aniso_U_11
_atom_site_aniso_U_22
_atom_site_aniso_U_33
_atom_site_aniso_U_12
_atom_site_aniso_U_13
_atom_site_aniso_U_23
O1 0.0225(10) 0.0323(11) 0.0230(10) -0.0011(8) 0.0091(8) 0.0002(8)
C1 0.0214(13) 0.0210(13) 0.0214(14) -0.0001(10) 0.0091(11) -0.0005(10)
C2 0.0263(14) 0.0235(14) 0.0240(15) -0.0064(11) 0.0130(12) -0.0018(11)
C3 0.0200(13) 0.0327(15) 0.0256(15) -0.0035(11) 0.0119(12) -0.0076(12)
C4 0.0204(13) 0.0296(14) 0.0231(15) 0.0028(11) 0.0079(12) -0.0016(11)
C5 0.0236(13) 0.0230(13) 0.0213(14) 0.0013(10) 0.0095(12) 0.0026(10)
C6 0.0197(12) 0.0198(12) 0.0184(13) -0.0034(10) 0.0072(11) -0.0041(10)
C7 0.0197(13) 0.0159(12) 0.0209(14) -0.0008(10) 0.0087(11) -0.0019(10)
C8 0.0191(13) 0.0194(12) 0.0206(14) -0.0003(10) 0.0099(11) 0.0045(10)
C9 0.0246(13) 0.0233(13) 0.0289(15) 0.0012(11) 0.0155(12) 0.0057(11)
C10 0.0228(14) 0.0286(15) 0.0444(19) 0.0074(12) 0.0191(14) 0.0168(13)
C11 0.0203(13) 0.0411(17) 0.0319(17) 0.0016(12) 0.0077(13) 0.0205(14)
C12 0.0267(15) 0.0394(17) 0.0192(15) -0.0054(12) 0.0059(12) 0.0053(12)
C13 0.0236(14) 0.0301(14) 0.0220(15) 0.0011(11) 0.0101(12) 0.0041(11)
C14 0.0211(13) 0.0175(12) 0.0201(14) -0.0005(10) 0.0099(11) -0.0005(10)
C15 0.0221(13) 0.0251(13) 0.0220(14) 0.0017(11) 0.0112(11) 0.0021(11)
C16 0.0280(14) 0.0149(12) 0.0205(14) -0.0005(10) 0.0122(12) -0.0030(10)
C17 0.0266(14) 0.0209(13) 0.0276(15) -0.0029(11) 0.0156(12) -0.0037(11)
C18 0.0378(16) 0.0229(13) 0.0257(15) -0.0037(12) 0.0197(13) -0.0021(11)
C19 0.0378(16) 0.0260(14) 0.0188(14) -0.0049(12) 0.0125(13) -0.0010(11)
C20 0.0280(14) 0.0224(13) 0.0219(14) -0.0072(11) 0.0094(12) -0.0052(11)
C21 0.0269(14) 0.0158(12) 0.0219(14) -0.0021(10) 0.0130(12) -0.0033(10)
C22 0.0233(14) 0.0168(12) 0.0229(14) -0.0011(10) 0.0119(12) -0.0029(10)

loop_
_atom_type_symbol
_atom_type_description
_atom_type_scat_dispersion_real
_atom_type_scat_dispersion_imag
_atom_type_scat_source
C C 0.0033 0.0016 'International Tables Vol C Tables 4.2.6.8 and 6.1.1.4'
H H 0.0000 0.0000 'International Tables Vol C Tables 4.2.6.8 and 6.1.1.4'
O O 0.0106 0.0060 'International Tables Vol C Tables 4.2.6.8 and 6.1.1.4'

loop_
_geom_angle_atom_site_label_1
_geom_angle_atom_site_label_2
_geom_angle_atom_site_label_3
_geom_angle
C2 C1 C6 121.0(2)
C2 C1 H1 119.5
C6 C1 H1 119.5
C3 C2 C1 120.0(2)
C3 C2 H2 120.0
C1 C2 H2 120.0
C2 C3 C4 120.0(2)
C2 C3 H3 120.0
C4 C3 H3 120.0
C5 C4 C3 120.1(2)
C5 C4 H4 120.0
C3 C4 H4 120.0
C4 C5 C6 120.8(2)
C4 C5 H5 119.6
C6 C5 H5 119.6
C5 C6 C1 118.1(2)
C5 C6 C7 122.1(2)
C1 C6 C7 119.5(2)
C14 C7 C6 126.2(2)
C14 C7 C8 119.0(2)
C6 C7 C8 114.6(2)
C13 C8 C9 118.6(2)
C13 C8 C7 120.4(2)
C9 C8 C7 121.0(2)
C10 C9 C8 120.4(3)
C10 C9 H9 119.8
C8 C9 H9 119.8
C11 C10 C9 120.0(3)
C11 C10 H10 120.0
C9 C10 H10 120.0
C12 C11 C10 120.2(3)
C12 C11 H11 119.9
C10 C11 H11 119.9
C13 C12 C11 119.8(3)
C13 C12 H12 120.1
C11 C12 H12 120.1
C12 C13 C8 121.0(3)
C12 C13 H13 119.5
C8 C13 H13 119.5
C7 C14 C22 128.9(2)
C7 C14 C15 123.2(2)
C22 C14 C15 107.8(2)
C16 C15 C14 104.3(2)
C16 C15 H15A 110.9
C14 C15 H15A 110.9
C16 C15 H15B 110.9
C14 C15 H15B 110.9
H15A C15 H15B 108.9
C17 C16 C21 120.1(2)
C17 C16 C15 128.9(2)
C21 C16 C15 110.9(2)
C18 C17 C16 118.6(2)
C18 C17 H17 120.7
C16 C17 H17 120.7
C17 C18 C19 121.6(2)
C17 C18 H18 119.2
C19 C18 H18 119.2
C20 C19 C18 120.0(3)
C20 C19 H19 120.0
C18 C19 H19 120.0
C19 C20 C21 118.1(2)
C19 C20 H20 120.9
C21 C20 H20 120.9
C16 C21 C20 121.5(2)
C16 C21 C22 109.9(2)
C20 C21 C22 128.6(2)
O1 C22 C21 125.0(2)
O1 C22 C14 128.5(2)
C21 C22 C14 106.5(2)

loop_
_geom_bond_atom_site_label_1
_geom_bond_atom_site_label_2
_geom_bond_distance
O1 C22 1.231(3)
C1 C2 1.395(3)
C1 C6 1.405(3)
C1 H1 0.9300
C2 C3 1.382(4)
C2 H2 0.9300
C3 C4 1.397(4)
C3 H3 0.9300
C4 C5 1.392(4)
C4 H4 0.9300
C5 C6 1.402(4)
C5 H5 0.9300
C6 C7 1.495(3)
C7 C14 1.362(4)
C7 C8 1.498(3)
C8 C13 1.398(4)
C8 C9 1.404(4)
C9 C10 1.394(4)
C9 H9 0.9300
C10 C11 1.391(4)
C10 H10 0.9300
C11 C12 1.389(4)
C11 H11 0.9300
C12 C13 1.388(4)
C12 H12 0.9300
C13 H13 0.9300
C14 C22 1.501(4)
C14 C15 1.525(3)
C15 C16 1.508(3)
C15 H15A 0.9700
C15 H15B 0.9700
C16 C17 1.393(4)
C16 C21 1.397(4)
C17 C18 1.388(4)
C17 H17 0.9300
C18 C19 1.403(4)
C18 H18 0.9300
C19 C20 1.396(4)
C19 H19 0.9300
C20 C21 1.402(4)
C20 H20 0.9300
C21 C22 1.488(3)

loop_
_geom_hbond_atom_site_label_D
_geom_hbond_atom_site_label_H
_geom_hbond_atom_site_label_A
_geom_hbond_site_symmetry_A
_geom_hbond_distance_DH
_geom_hbond_distance_HA
_geom_hbond_distance_DA
_geom_hbond_angle_DHA
C1 H1 Cg1 4_575 0.93 2.91 3.763(3) 153
C11 H11 Cg2 4_475 0.93 2.99 3.712(3) 136
C15 H15B Cg4 3_566 0.97 2.92 3.640(3) 132

loop_
_geom_torsion_atom_site_label_1
_geom_torsion_atom_site_label_2
_geom_torsion_atom_site_label_3
_geom_torsion_atom_site_label_4
_geom_torsion
C6 C1 C2 C3 1.1(4)
C1 C2 C3 C4 -0.1(4)
C2 C3 C4 C5 -0.5(4)
C3 C4 C5 C6 0.2(4)
C4 C5 C6 C1 0.7(4)
C4 C5 C6 C7 175.1(2)
C2 C1 C6 C5 -1.4(4)
C2 C1 C6 C7 -175.9(2)
C5 C6 C7 C14 36.5(4)
C1 C6 C7 C14 -149.2(3)
C5 C6 C7 C8 -138.0(2)
C1 C6 C7 C8 36.2(3)
C14 C7 C8 C13 -123.9(3)
C6 C7 C8 C13 51.1(3)
C14 C7 C8 C9 56.4(3)
C6 C7 C8 C9 -128.6(2)
C13 C8 C9 C10 2.1(4)
C7 C8 C9 C10 -178.2(2)
C8 C9 C10 C11 -0.2(4)
C9 C10 C11 C12 -0.9(4)
C10 C11 C12 C13 0.1(4)
C11 C12 C13 C8 1.9(4)
C9 C8 C13 C12 -2.9(4)
C7 C8 C13 C12 177.3(2)
C6 C7 C14 C22 13.2(4)
C8 C7 C14 C22 -172.5(2)
C6 C7 C14 C15 -163.5(2)
C8 C7 C14 C15 10.9(4)
C7 C14 C15 C16 170.5(2)
C22 C14 C15 C16 -6.8(3)
C14 C15 C16 C17 -174.2(2)
C14 C15 C16 C21 7.2(3)
C21 C16 C17 C18 0.5(4)
C15 C16 C17 C18 -178.1(2)
C16 C17 C18 C19 1.8(4)
C17 C18 C19 C20 -2.0(4)
C18 C19 C20 C21 0.0(4)
C17 C16 C21 C20 -2.5(4)
C15 C16 C21 C20 176.3(2)
C17 C16 C21 C22 176.4(2)
C15 C16 C21 C22 -4.8(3)
C19 C20 C21 C16 2.2(4)
C19 C20 C21 C22 -176.5(2)
C16 C21 C22 O1 178.9(2)
C20 C21 C22 O1 -2.2(4)
C16 C21 C22 C14 0.2(3)
C20 C21 C22 C14 179.1(2)
C7 C14 C22 O1 8.6(4)
C15 C14 C22 O1 -174.4(2)
C7 C14 C22 C21 -172.8(2)
C15 C14 C22 C21 4.2(3)
